data_7158718
loop_
_publ_author_name
'Liu, Dan'
'Liu, Xueyan'
'Sun, Jing'
'Han, Ying'
'Yan, Chao-Guo'

_publ_section_title
;
 Domino reaction of bindone and 1,3-dipolarophiles for the synthesis of
 diverse spiro and fused indeno[1,2-<i>a</i>]fluorene-7,12-diones.
;
_journal_issue 24
_journal_name_full 'Organic &amp; biomolecular chemistry'
_journal_page_first 4964
_journal_page_last 4969
_journal_paper_doi 10.1039/d2ob00815g
_journal_volume 20
_journal_year 2022
_chemical_formula_moiety 'C35 H22 N2 O3'
_chemical_formula_sum 'C35 H22 N2 O3'
_chemical_formula_weight 518.54
_space_group_crystal_system monoclinic
_space_group_IT_number 14
_space_group_name_Hall '-P 2ybc'
_space_group_name_H-M_alt 'P 1 21/c 1'
_atom_sites_solution_hydrogens geom
_audit_creation_method SHELXL-2014/7
_audit_update_record
;
2022-02-23 deposited with the CCDC.	2022-05-30 downloaded from the CCDC.
;
_cell_angle_alpha 90
_cell_angle_beta 91.436(5)
_cell_angle_gamma 90
_cell_formula_units_Z 4
_cell_length_a 10.5877(14)
_cell_length_b 12.8107(16)
_cell_length_c 18.985(3)
_cell_measurement_reflns_used 8085
_cell_measurement_temperature 296(2)
_cell_measurement_theta_max 27.26
_cell_measurement_theta_min 2.50
_cell_volume 2574.2(6)
_computing_cell_refinement 'Bruker SAINT'
_computing_data_collection 'Bruker APEX2'
_computing_data_reduction 'Bruker SAINT'
_computing_molecular_graphics 'Bruker SHELXTL'
_computing_publication_material 'Bruker SHELXTL'
_computing_structure_refinement 'SHELXL-2014/7 (Sheldrick, 2014)'
_computing_structure_solution 'SHELXS-97 (Sheldrick 2008)'
_diffrn_ambient_temperature 296(2)
_diffrn_measured_fraction_theta_full 0.992
_diffrn_measured_fraction_theta_max 0.992
_diffrn_measurement_device_type 'Bruker APEX-II CCD'
_diffrn_measurement_method '\f and \w scans'
_diffrn_radiation_type MoK\a
_diffrn_radiation_wavelength 0.71073
_diffrn_reflns_av_R_equivalents 0.0377
_diffrn_reflns_av_unetI/netI 0.0408
_diffrn_reflns_Laue_measured_fraction_full 0.992
_diffrn_reflns_Laue_measured_fraction_max 0.992
_diffrn_reflns_limit_h_max 12
_diffrn_reflns_limit_h_min -13
_diffrn_reflns_limit_k_max 15
_diffrn_reflns_limit_k_min -13
_diffrn_reflns_limit_l_max 23
_diffrn_reflns_limit_l_min -23
_diffrn_reflns_number 21391
_diffrn_reflns_point_group_measured_fraction_full 0.992
_diffrn_reflns_point_group_measured_fraction_max 0.992
_diffrn_reflns_theta_full 25.242
_diffrn_reflns_theta_max 25.992
_diffrn_reflns_theta_min 2.146
_exptl_absorpt_coefficient_mu 0.086
_exptl_absorpt_correction_T_max 0.7456
_exptl_absorpt_correction_T_min 0.6747
_exptl_absorpt_correction_type multi-scan
_exptl_absorpt_process_details sadabs
_exptl_crystal_colour green
_exptl_crystal_density_diffrn 1.338
_exptl_crystal_description block
_exptl_crystal_F_000 1080
_exptl_crystal_size_max 0.280
_exptl_crystal_size_mid 0.220
_exptl_crystal_size_min 0.180
_refine_diff_density_max 0.202
_refine_diff_density_min -0.167
_refine_diff_density_rms 0.036
_refine_ls_extinction_method none
_refine_ls_goodness_of_fit_ref 1.034
_refine_ls_hydrogen_treatment constr
_refine_ls_matrix_type full
_refine_ls_number_parameters 362
_refine_ls_number_reflns 5023
_refine_ls_number_restraints 0
_refine_ls_restrained_S_all 1.034
_refine_ls_R_factor_all 0.0820
_refine_ls_R_factor_gt 0.0465
_refine_ls_shift/su_max 0.000
_refine_ls_shift/su_mean 0.000
_refine_ls_structure_factor_coef Fsqd
_refine_ls_weighting_details 'w=1/[\s^2^(Fo^2^)+(0.0447P)^2^+0.6412P] where P=(Fo^2^+2Fc^2^)/3'
_refine_ls_weighting_scheme calc
_refine_ls_wR_factor_gt 0.0943
_refine_ls_wR_factor_ref 0.1090
_reflns_Friedel_coverage 0.000
_reflns_number_gt 3454
_reflns_number_total 5023
_reflns_threshold_expression 'I > 2\s(I)'
_cod_data_source_file d2ob00815g2.cif
_cod_data_source_block 5a
_cod_depositor_comments 'Adding full bibliography for 7158713--7158721.cif.'
_cod_original_sg_symbol_H-M 'P 21/c'
_cod_database_code 7158718
_shelx_shelxl_version_number 2014/7
_shelx_space_group_comment
; 
The symmetry employed for this shelxl refinement is uniquely defined 
by the following loop, which should always be used as a source of 
symmetry information in preference to the above space-group names. 
They are only intended as comments. 
;
_shelx_estimated_absorpt_t_min 0.976
_shelx_estimated_absorpt_t_max 0.985

loop_
_space_group_symop_operation_xyz
'x, y, z'
'-x, y+1/2, -z+1/2'
'-x, -y, -z'
'x, -y-1/2, z-1/2'

loop_
_atom_site_label
_atom_site_type_symbol
_atom_site_fract_x
_atom_site_fract_y
_atom_site_fract_z
_atom_site_U_iso_or_equiv
_atom_site_adp_type
_atom_site_occupancy
_atom_site_site_symmetry_order
_atom_site_calc_flag
_atom_site_refinement_flags_posn
_atom_site_refinement_flags_adp
_atom_site_refinement_flags_occupancy
_atom_site_disorder_assembly
_atom_site_disorder_group
C1 C 1.03121(15) 0.55740(13) 0.15404(8) 0.0358(4) Uani 1 1 d . . . . .
C2 C 1.08331(17) 0.44870(14) 0.16163(9) 0.0431(4) Uani 1 1 d . . . . .
C3 C 1.21679(17) 0.46161(14) 0.18469(9) 0.0440(4) Uani 1 1 d . . . . .
C4 C 1.30449(19) 0.38397(17) 0.19842(10) 0.0586(5) Uani 1 1 d . . . . .
H4 H 1.2828 0.3139 0.1938 0.070 Uiso 1 1 calc R U . . .
C5 C 1.4246(2) 0.4129(2) 0.21913(12) 0.0727(7) Uani 1 1 d . . . . .
H5 H 1.4847 0.3619 0.2296 0.087 Uiso 1 1 calc R U . . .
C6 C 1.4569(2) 0.5168(2) 0.22451(13) 0.0760(7) Uani 1 1 d . . . . .
H6 H 1.5398 0.5345 0.2368 0.091 Uiso 1 1 calc R U . . .
C7 C 1.36984(18) 0.59581(18) 0.21218(11) 0.0607(6) Uani 1 1 d . . . . .
H7 H 1.3927 0.6656 0.2168 0.073 Uiso 1 1 calc R U . . .
C8 C 1.24672(16) 0.56731(15) 0.19257(9) 0.0433(4) Uani 1 1 d . . . . .
C9 C 1.13204(15) 0.62995(13) 0.17852(8) 0.0369(4) Uani 1 1 d . . . . .
C10 C 1.10588(15) 0.73191(13) 0.18435(8) 0.0377(4) Uani 1 1 d . . . . .
C11 C 1.18829(17) 0.82455(14) 0.19421(9) 0.0447(4) Uani 1 1 d . . . . .
C12 C 1.10812(17) 0.91576(13) 0.17735(9) 0.0429(4) Uani 1 1 d . . . . .
C13 C 1.1445(2) 1.02012(15) 0.17525(10) 0.0556(5) Uani 1 1 d . . . . .
H13 H 1.2282 1.0394 0.1840 0.067 Uiso 1 1 calc R U . . .
C14 C 1.0540(2) 1.09382(15) 0.15994(10) 0.0588(6) Uani 1 1 d . . . . .
H14 H 1.0764 1.1639 0.1574 0.071 Uiso 1 1 calc R U . . .
C15 C 0.9298(2) 1.06434(15) 0.14823(10) 0.0538(5) Uani 1 1 d . . . . .
H15 H 0.8694 1.1155 0.1388 0.065 Uiso 1 1 calc R U . . .
C16 C 0.89266(18) 0.96083(13) 0.15011(9) 0.0461(4) Uani 1 1 d . . . . .
H16 H 0.8086 0.9423 0.1422 0.055 Uiso 1 1 calc R U . . .
C17 C 0.98377(16) 0.88563(12) 0.16401(8) 0.0374(4) Uani 1 1 d . . . . .
C18 C 0.97079(15) 0.76825(12) 0.17195(8) 0.0349(4) Uani 1 1 d . . . . .
H18 H 0.9247 0.7549 0.2152 0.042 Uiso 1 1 calc R U . . .
C19 C 0.51673(17) 0.83758(15) 0.06821(12) 0.0555(5) Uani 1 1 d . . . . .
H19 H 0.5266 0.8255 0.1163 0.067 Uiso 1 1 calc R U . . .
C20 C 0.40355(19) 0.87503(17) 0.04045(14) 0.0681(6) Uani 1 1 d . . . . .
H20 H 0.3371 0.8883 0.0703 0.082 Uiso 1 1 calc R U . . .
C21 C 0.3879(2) 0.89273(17) -0.02976(16) 0.0742(7) Uani 1 1 d . . . . .
H21 H 0.3115 0.9185 -0.0476 0.089 Uiso 1 1 calc R U . . .
C22 C 0.4848(2) 0.87270(18) -0.07421(14) 0.0728(7) Uani 1 1 d . . . . .
H22 H 0.4734 0.8844 -0.1223 0.087 Uiso 1 1 calc R U . . .
C23 C 0.59992(19) 0.83510(15) -0.04821(11) 0.0573(5) Uani 1 1 d . . . . .
H23 H 0.6656 0.8215 -0.0785 0.069 Uiso 1 1 calc R U . . .
C24 C 0.61539(16) 0.81828(13) 0.02327(10) 0.0419(4) Uani 1 1 d . . . . .
C25 C 1.06154(17) 0.74260(16) 0.00721(10) 0.0502(5) Uani 1 1 d . . . . .
H25A H 1.0552 0.7640 -0.0412 0.075 Uiso 1 1 calc R U . . .
H25B H 1.0926 0.6723 0.0098 0.075 Uiso 1 1 calc R U . . .
H25C H 1.1187 0.7881 0.0325 0.075 Uiso 1 1 calc R U . . .
C26 C 0.93479(15) 0.74794(12) 0.03900(8) 0.0352(4) Uani 1 1 d . . . . .
C27 C 0.90279(14) 0.70805(12) 0.11142(8) 0.0322(4) Uani 1 1 d . . . . .
C28 C 0.76180(15) 0.73386(12) 0.11343(9) 0.0356(4) Uani 1 1 d . . . . .
C29 C 0.92487(15) 0.58982(12) 0.12001(8) 0.0337(4) Uani 1 1 d . . . . .
C30 C 0.82663(15) 0.52024(12) 0.08889(9) 0.0354(4) Uani 1 1 d . . . . .
C31 C 0.77245(17) 0.44332(14) 0.12967(10) 0.0477(5) Uani 1 1 d . . . . .
H31 H 0.8007 0.4337 0.1760 0.057 Uiso 1 1 calc R U . . .
C32 C 0.67748(19) 0.38104(16) 0.10242(12) 0.0599(6) Uani 1 1 d . . . . .
H32 H 0.6433 0.3288 0.1302 0.072 Uiso 1 1 calc R U . . .
C33 C 0.63254(18) 0.39522(16) 0.03458(12) 0.0592(6) Uani 1 1 d . . . . .
H33 H 0.5675 0.3535 0.0167 0.071 Uiso 1 1 calc R U . . .
C34 C 0.68425(18) 0.47146(16) -0.00666(11) 0.0548(5) Uani 1 1 d . . . . .
H34 H 0.6540 0.4814 -0.0526 0.066 Uiso 1 1 calc R U . . .
C35 C 0.78087(17) 0.53330(14) 0.01988(9) 0.0443(4) Uani 1 1 d . . . . .
H35 H 0.8159 0.5843 -0.0085 0.053 Uiso 1 1 calc R U . . .
N1 N 0.73388(12) 0.78192(11) 0.05025(7) 0.0387(3) Uani 1 1 d . . . . .
N2 N 0.83982(13) 0.78927(11) 0.00643(7) 0.0420(4) Uani 1 1 d . . . . .
O1 O 1.03013(13) 0.36600(10) 0.15124(8) 0.0623(4) Uani 1 1 d . . . . .
O2 O 1.30025(12) 0.82675(11) 0.21182(8) 0.0657(4) Uani 1 1 d . . . . .
O3 O 0.69158(11) 0.71790(10) 0.16177(6) 0.0479(3) Uani 1 1 d . . . . .

loop_
_atom_site_aniso_label
_atom_site_aniso_U_11
_atom_site_aniso_U_22
_atom_site_aniso_U_33
_atom_site_aniso_U_23
_atom_site_aniso_U_13
_atom_site_aniso_U_12
C1 0.0398(10) 0.0343(9) 0.0331(9) -0.0010(7) -0.0026(7) 0.0026(8)
C2 0.0522(11) 0.0382(10) 0.0387(10) 0.0017(8) -0.0027(8) 0.0063(9)
C3 0.0460(11) 0.0495(11) 0.0363(10) 0.0025(8) -0.0011(8) 0.0128(9)
C4 0.0599(13) 0.0602(13) 0.0556(13) 0.0055(10) 0.0005(10) 0.0244(11)
C5 0.0583(15) 0.0863(18) 0.0731(16) 0.0023(13) -0.0084(11) 0.0358(14)
C6 0.0431(12) 0.103(2) 0.0813(17) -0.0141(14) -0.0185(11) 0.0218(13)
C7 0.0445(12) 0.0709(14) 0.0661(14) -0.0111(11) -0.0142(10) 0.0102(11)
C8 0.0384(10) 0.0566(12) 0.0348(10) -0.0019(8) -0.0053(7) 0.0092(9)
C9 0.0348(9) 0.0414(10) 0.0340(9) -0.0009(7) -0.0058(7) 0.0031(8)
C10 0.0363(9) 0.0426(10) 0.0338(9) -0.0016(7) -0.0060(7) -0.0017(8)
C11 0.0417(11) 0.0489(11) 0.0431(11) -0.0074(8) -0.0059(8) -0.0060(9)
C12 0.0513(11) 0.0395(10) 0.0377(10) -0.0045(8) -0.0040(8) -0.0078(9)
C13 0.0629(13) 0.0478(12) 0.0556(12) -0.0023(9) -0.0066(10) -0.0175(11)
C14 0.0852(16) 0.0361(11) 0.0547(13) 0.0012(9) -0.0068(11) -0.0118(11)
C15 0.0741(15) 0.0374(11) 0.0493(12) 0.0024(8) -0.0061(10) 0.0050(10)
C16 0.0526(11) 0.0388(10) 0.0466(11) 0.0004(8) -0.0034(9) 0.0017(9)
C17 0.0457(10) 0.0353(9) 0.0310(9) -0.0019(7) -0.0016(7) -0.0023(8)
C18 0.0365(9) 0.0346(9) 0.0335(9) -0.0003(7) -0.0027(7) -0.0014(7)
C19 0.0426(11) 0.0567(12) 0.0666(14) -0.0008(10) -0.0070(10) 0.0082(10)
C20 0.0430(12) 0.0640(14) 0.0968(19) -0.0001(13) -0.0087(12) 0.0085(10)
C21 0.0456(13) 0.0619(15) 0.113(2) 0.0150(14) -0.0286(14) 0.0015(11)
C22 0.0707(16) 0.0696(15) 0.0762(16) 0.0226(12) -0.0345(13) -0.0066(13)
C23 0.0553(12) 0.0591(13) 0.0567(13) 0.0101(10) -0.0160(10) 0.0005(10)
C24 0.0385(10) 0.0345(9) 0.0519(12) 0.0012(8) -0.0115(8) 0.0003(8)
C25 0.0437(11) 0.0618(12) 0.0453(11) 0.0058(9) 0.0056(8) -0.0013(9)
C26 0.0369(9) 0.0334(9) 0.0350(9) -0.0002(7) -0.0033(7) -0.0013(8)
C27 0.0311(9) 0.0312(8) 0.0342(9) 0.0014(7) -0.0034(7) 0.0000(7)
C28 0.0351(9) 0.0313(9) 0.0403(10) -0.0011(7) -0.0028(8) -0.0021(7)
C29 0.0359(9) 0.0336(9) 0.0314(9) -0.0003(7) 0.0008(7) -0.0012(7)
C30 0.0351(9) 0.0311(9) 0.0397(10) -0.0031(7) -0.0015(7) 0.0013(7)
C31 0.0526(11) 0.0459(11) 0.0446(11) -0.0009(8) 0.0012(9) -0.0103(9)
C32 0.0624(13) 0.0521(12) 0.0656(15) -0.0042(10) 0.0110(11) -0.0214(10)
C33 0.0451(11) 0.0587(13) 0.0735(16) -0.0191(11) -0.0025(10) -0.0148(10)
C34 0.0525(12) 0.0595(13) 0.0516(12) -0.0119(10) -0.0147(9) -0.0016(10)
C35 0.0475(11) 0.0421(10) 0.0429(10) -0.0006(8) -0.0054(8) -0.0037(9)
N1 0.0335(8) 0.0437(8) 0.0386(8) 0.0056(6) -0.0038(6) 0.0041(6)
N2 0.0417(8) 0.0447(8) 0.0395(8) 0.0064(7) -0.0012(7) 0.0006(7)
O1 0.0679(9) 0.0356(8) 0.0827(10) 0.0002(7) -0.0129(7) 0.0044(7)
O2 0.0423(8) 0.0664(9) 0.0872(11) -0.0147(8) -0.0197(7) -0.0083(7)
O3 0.0409(7) 0.0554(8) 0.0476(8) 0.0063(6) 0.0067(6) 0.0014(6)

loop_
_atom_type_symbol
_atom_type_description
_atom_type_scat_dispersion_real
_atom_type_scat_dispersion_imag
_atom_type_scat_source
C C 0.0033 0.0016 'International Tables Vol C Tables 4.2.6.8 and 6.1.1.4'
H H 0.0000 0.0000 'International Tables Vol C Tables 4.2.6.8 and 6.1.1.4'
N N 0.0061 0.0033 'International Tables Vol C Tables 4.2.6.8 and 6.1.1.4'
O O 0.0106 0.0060 'International Tables Vol C Tables 4.2.6.8 and 6.1.1.4'

loop_
_geom_angle_atom_site_label_1
_geom_angle_atom_site_label_2
_geom_angle_atom_site_label_3
_geom_angle
_geom_angle_site_symmetry_1
_geom_angle_site_symmetry_3
_geom_angle_publ_flag
C29 C1 C9 122.89(15) . . ?
C29 C1 C2 129.10(15) . . ?
C9 C1 C2 106.93(14) . . ?
O1 C2 C3 125.59(16) . . ?
O1 C2 C1 128.71(17) . . ?
C3 C2 C1 105.70(15) . . ?
C4 C3 C8 121.86(18) . . ?
C4 C3 C2 127.49(18) . . ?
C8 C3 C2 110.64(15) . . ?
C5 C4 C3 118.2(2) . . ?
C5 C4 H4 120.9 . . ?
C3 C4 H4 120.9 . . ?
C4 C5 C6 120.6(2) . . ?
C4 C5 H5 119.7 . . ?
C6 C5 H5 119.7 . . ?
C5 C6 C7 122.0(2) . . ?
C5 C6 H6 119.0 . . ?
C7 C6 H6 119.0 . . ?
C6 C7 C8 117.9(2) . . ?
C6 C7 H7 121.1 . . ?
C8 C7 H7 121.1 . . ?
C7 C8 C3 119.33(17) . . ?
C7 C8 C9 131.73(18) . . ?
C3 C8 C9 108.93(15) . . ?
C10 C9 C8 133.35(16) . . ?
C10 C9 C1 119.25(14) . . ?
C8 C9 C1 107.40(14) . . ?
C9 C10 C11 131.96(16) . . ?
C9 C10 C18 118.83(15) . . ?
C11 C10 C18 108.88(14) . . ?
O2 C11 C12 126.12(16) . . ?
O2 C11 C10 128.02(17) . . ?
C12 C11 C10 105.86(14) . . ?
C17 C12 C13 121.57(17) . . ?
C17 C12 C11 110.93(15) . . ?
C13 C12 C11 127.50(17) . . ?
C14 C13 C12 118.33(18) . . ?
C14 C13 H13 120.8 . . ?
C12 C13 H13 120.8 . . ?
C13 C14 C15 120.23(18) . . ?
C13 C14 H14 119.9 . . ?
C15 C14 H14 119.9 . . ?
C14 C15 C16 121.87(19) . . ?
C14 C15 H15 119.1 . . ?
C16 C15 H15 119.1 . . ?
C15 C16 C17 118.35(18) . . ?
C15 C16 H16 120.8 . . ?
C17 C16 H16 120.8 . . ?
C16 C17 C12 119.62(16) . . ?
C16 C17 C18 130.10(15) . . ?
C12 C17 C18 110.18(15) . . ?
C10 C18 C17 103.42(13) . . ?
C10 C18 C27 112.44(13) . . ?
C17 C18 C27 117.50(13) . . ?
C10 C18 H18 107.7 . . ?
C17 C18 H18 107.7 . . ?
C27 C18 H18 107.7 . . ?
C20 C19 C24 119.1(2) . . ?
C20 C19 H19 120.5 . . ?
C24 C19 H19 120.5 . . ?
C21 C20 C19 121.0(2) . . ?
C21 C20 H20 119.5 . . ?
C19 C20 H20 119.5 . . ?
C20 C21 C22 120.0(2) . . ?
C20 C21 H21 120.0 . . ?
C22 C21 H21 120.0 . . ?
C21 C22 C23 120.7(2) . . ?
C21 C22 H22 119.7 . . ?
C23 C22 H22 119.7 . . ?
C24 C23 C22 119.0(2) . . ?
C24 C23 H23 120.5 . . ?
C22 C23 H23 120.5 . . ?
C23 C24 C19 120.28(17) . . ?
C23 C24 N1 119.18(17) . . ?
C19 C24 N1 120.54(16) . . ?
C26 C25 H25A 109.5 . . ?
C26 C25 H25B 109.5 . . ?
H25A C25 H25B 109.5 . . ?
C26 C25 H25C 109.5 . . ?
H25A C25 H25C 109.5 . . ?
H25B C25 H25C 109.5 . . ?
N2 C26 C25 121.89(15) . . ?
N2 C26 C27 112.78(14) . . ?
C25 C26 C27 125.33(14) . . ?
C26 C27 C28 100.98(12) . . ?
C26 C27 C29 113.05(13) . . ?
C28 C27 C29 110.81(12) . . ?
C26 C27 C18 113.33(13) . . ?
C28 C27 C18 108.05(13) . . ?
C29 C27 C18 110.18(12) . . ?
O3 C28 N1 127.85(15) . . ?
O3 C28 C27 126.82(15) . . ?
N1 C28 C27 105.29(13) . . ?
C1 C29 C30 125.08(14) . . ?
C1 C29 C27 118.41(14) . . ?
C30 C29 C27 116.50(13) . . ?
C31 C30 C35 118.09(16) . . ?
C31 C30 C29 120.07(15) . . ?
C35 C30 C29 121.74(15) . . ?
C32 C31 C30 120.76(18) . . ?
C32 C31 H31 119.6 . . ?
C30 C31 H31 119.6 . . ?
C33 C32 C31 120.60(19) . . ?
C33 C32 H32 119.7 . . ?
C31 C32 H32 119.7 . . ?
C32 C33 C34 119.64(18) . . ?
C32 C33 H33 120.2 . . ?
C34 C33 H33 120.2 . . ?
C33 C34 C35 120.18(18) . . ?
C33 C34 H34 119.9 . . ?
C35 C34 H34 119.9 . . ?
C34 C35 C30 120.73(17) . . ?
C34 C35 H35 119.6 . . ?
C30 C35 H35 119.6 . . ?
C28 N1 N2 112.74(13) . . ?
C28 N1 C24 129.05(14) . . ?
N2 N1 C24 118.11(13) . . ?
C26 N2 N1 108.20(13) . . ?

loop_
_geom_bond_atom_site_label_1
_geom_bond_atom_site_label_2
_geom_bond_distance
_geom_bond_site_symmetry_2
_geom_bond_publ_flag
C1 C29 1.350(2) . ?
C1 C9 1.481(2) . ?
C1 C2 1.503(2) . ?
C2 O1 1.214(2) . ?
C2 C3 1.478(3) . ?
C3 C4 1.381(3) . ?
C3 C8 1.398(3) . ?
C4 C5 1.372(3) . ?
C4 H4 0.9300 . ?
C5 C6 1.378(3) . ?
C5 H5 0.9300 . ?
C6 C7 1.385(3) . ?
C6 H6 0.9300 . ?
C7 C8 1.395(3) . ?
C7 H7 0.9300 . ?
C8 C9 1.474(2) . ?
C9 C10 1.340(2) . ?
C10 C11 1.482(2) . ?
C10 C18 1.517(2) . ?
C11 O2 1.224(2) . ?
C11 C12 1.475(3) . ?
C12 C17 1.389(2) . ?
C12 C13 1.392(3) . ?
C13 C14 1.371(3) . ?
C13 H13 0.9300 . ?
C14 C15 1.381(3) . ?
C14 H14 0.9300 . ?
C15 C16 1.384(3) . ?
C15 H15 0.9300 . ?
C16 C17 1.384(2) . ?
C16 H16 0.9300 . ?
C17 C18 1.518(2) . ?
C18 C27 1.547(2) . ?
C18 H18 0.9800 . ?
C19 C20 1.383(3) . ?
C19 C24 1.387(3) . ?
C19 H19 0.9300 . ?
C20 C21 1.358(3) . ?
C20 H20 0.9300 . ?
C21 C22 1.368(3) . ?
C21 H21 0.9300 . ?
C22 C23 1.390(3) . ?
C22 H22 0.9300 . ?
C23 C24 1.380(3) . ?
C23 H23 0.9300 . ?
C24 N1 1.422(2) . ?
C25 C26 1.487(2) . ?
C25 H25A 0.9600 . ?
C25 H25B 0.9600 . ?
C25 H25C 0.9600 . ?
C26 N2 1.282(2) . ?
C26 C27 1.513(2) . ?
C27 C28 1.530(2) . ?
C27 C29 1.541(2) . ?
C28 O3 1.2129(19) . ?
C28 N1 1.374(2) . ?
C29 C30 1.481(2) . ?
C30 C31 1.386(2) . ?
C30 C35 1.395(2) . ?
C31 C32 1.374(3) . ?
C31 H31 0.9300 . ?
C32 C33 1.374(3) . ?
C32 H32 0.9300 . ?
C33 C34 1.374(3) . ?
C33 H33 0.9300 . ?
C34 C35 1.379(2) . ?
C34 H34 0.9300 . ?
C35 H35 0.9300 . ?
N1 N2 1.4163(19) . ?
